data_7715879
loop_
_publ_author_name
'Hashemzadeh, Tahmineh'
'Christofferson, Andrew J.'
'White, Keith F.'
'Barnard, Peter J.'

_publ_section_title
;
 Experimental and theoretical studies of pH-responsive iridium(III)
 complexes of azole and N-heterocyclic carbene ligands.
;
_journal_issue 19
_journal_name_full 'Dalton transactions (Cambridge, England : 2003)'
_journal_page_first 8478
_journal_page_last 8493
_journal_paper_doi 10.1039/d3dt03766e
_journal_volume 53
_journal_year 2024
_chemical_formula_moiety 'C36 H26 Ir N6, Cl, C4 H10 O'
_chemical_formula_sum 'C40 H36 Cl Ir N6 O'
_chemical_formula_weight 844.40
_space_group_crystal_system orthorhombic
_space_group_IT_number 29
_space_group_name_Hall 'P 2c -2ac'
_space_group_name_H-M_alt 'P c a 21'
_atom_sites_solution_hydrogens geom
_atom_sites_solution_primary dual
_audit_creation_date 2023-09-19
_audit_creation_method
;
Olex2 1.5
(compiled 2023.03.06 svn.rbb2c1857 for OlexSys, GUI svn.r6748)
;
_audit_update_record
;
2024-03-08 deposited with the CCDC.	2024-04-22 downloaded from the CCDC.
;
_cell_angle_alpha 90
_cell_angle_beta 90
_cell_angle_gamma 90
_cell_formula_units_Z 4
_cell_length_a 17.64348(9)
_cell_length_b 8.66040(4)
_cell_length_c 22.95688(13)
_cell_measurement_reflns_used 51759
_cell_measurement_temperature 149.99(10)
_cell_measurement_theta_max 69.7260
_cell_measurement_theta_min 3.8250
_cell_volume 3507.80(3)
_computing_cell_refinement 'CrysAlisPro 1.171.40.53 (Rigaku OD, 2019)'
_computing_data_collection 'CrysAlisPro 1.171.40.53 (Rigaku OD, 2019)'
_computing_data_reduction 'CrysAlisPro 1.171.40.53 (Rigaku OD, 2019)'
_computing_molecular_graphics 'Olex2 1.5 (Dolomanov et al., 2009)'
_computing_publication_material 'Olex2 1.5 (Dolomanov et al., 2009)'
_computing_structure_refinement 'SHELXL 2018/3 (Sheldrick, 2015)'
_computing_structure_solution 'SHELXT 2018/2 (Sheldrick, 2018)'
_diffrn_ambient_temperature 149.99(10)
_diffrn_detector_area_resol_mean 10.0000
_diffrn_detector_type HyPix3000
_diffrn_measured_fraction_theta_full 1.000
_diffrn_measured_fraction_theta_max 0.998
_diffrn_measurement_details
;
List of Runs (angles in degrees, time in seconds):

  # Type    Start    End  Width  t~exp~   \w     \q     \k     \f   Frames
#--------------------------------------------------------------------------
  1  \w   -105.00 -21.00   0.50    0.50    --  -38.50 152.00-168.00  168
  2  \w    -84.00  -3.00   0.50    0.50    --  -38.50 121.00  31.00  162
  3  \w     42.00 109.00   0.50    0.50    --   42.60-152.00 149.00  134
  4  \w     25.00  88.00   0.50    0.50    --   42.60-121.00 -50.00  126
  5  \w     33.00 110.00   0.50    2.00    --   96.98-121.00 -50.00  154
  6  \w    100.00 161.00   0.50    2.00    --   96.98 121.00  31.00  122
  7  \w     42.00 130.00   0.50    2.00    --   96.98-152.00 149.00  176
  8  \w   -103.00 -16.00   0.50    0.50    --  -38.50 -72.00-172.31  174
  9  \w   -108.00 -28.00   0.50    0.50    --  -38.50 -21.00  60.00  160
 10  \w    -52.00  24.00   0.50    0.50    --  -38.50  43.00-120.00  152
 11  \w   -101.00 -21.00   0.50    0.50    --  -38.50 -54.00 -30.00  160
 12  \w    -52.00  24.00   0.50    0.50    --  -38.50  43.00  30.00  152
 13  \w    -47.00  27.00   0.50    0.50    --  -38.50  32.00  90.00  148
 14  \w   -102.00 -17.00   0.50    0.50    --  -38.50 -69.00 131.32  170
 15  \w   -104.00 -30.00   0.50    0.50    --  -38.50 -32.00-120.00  148
 16  \w    -20.00  68.00   0.50    0.50    --   42.60 -77.00 -60.00  176
 17  \w     20.00 107.00   0.50    0.50    --   42.60  74.00  79.70  174
 18  \w     -8.00  71.00   0.50    0.50    --   42.60 -89.00 150.00  158
 19  \w     34.00 108.00   0.50    0.50    --   42.60  32.00-120.00  148
 20  \w    -20.00  56.00   0.50    0.50    --   42.60 -43.00 -30.00  152
 21  \w     34.00 108.00   0.50    0.50    --   42.60  32.00 150.00  148
 22  \w     35.00  98.00   0.50    0.50    --   42.60-138.00 -60.00  126
 23  \w     38.00 126.00   0.50    2.00    --   96.98-145.00 -60.00  176
 24  \w     27.00 105.00   0.50    2.00    --   96.98 -96.00  60.00  156
 25  \w     87.00 161.00   0.50    2.00    --   96.98 145.00 -30.00  148
 26  \w     31.00 125.00   0.50    2.00    --   96.98 -87.00 -60.00  188
 27  \w     31.00 125.00   0.50    2.00    --   96.98 -87.00  90.00  188
 28  \w     88.00 162.00   0.50    2.00    --   96.98  33.00   0.00  148
 29  \w     84.00 160.00   0.50    2.00    --   96.98  42.00  90.00  152
 30  \w     32.00 106.00   0.50    2.00    --   96.98 -33.00 120.00  148
 31  \w    105.00 167.00   0.50    2.00    --   96.98  96.00 -90.00  124
 32  \w     83.00 168.00   0.50    2.00    --   96.98  17.00-120.00  170
 33  \w     34.00 110.00   0.50    2.00    --   96.98 -42.00-180.00  152
 34  \w    102.00 162.00   0.50    2.00    --   96.98 117.00-180.00  120
 35  \w     34.00 116.00   0.50    2.00    --   96.98 -59.00  90.00  164
 36  \w    104.00 162.00   0.50    2.00    --   96.98  77.00  30.00  116
 37  \w     34.00 116.00   0.50    2.00    --   96.98 -59.00 -90.00  164
 38  \w     32.00 109.00   0.50    2.00    --   96.98-117.00 150.00  154
 39  \w     27.00 105.00   0.50    2.00    --   96.98 -96.00 120.00  156
 40  \w     87.00 161.00   0.50    2.00    --   96.98 145.00 -90.00  148
 41  \w     38.00 126.00   0.50    2.00    --   96.98-145.00  90.00  176
 42  \w     34.00 110.00   0.50    2.00    --   96.98 -42.00 -90.00  152
 43  \w     27.00 105.00   0.50    2.00    --   96.98 -96.00 -90.00  156
 44  \w     29.00 106.00   0.50    2.00    --   96.98 -25.00-150.00  154
 45  \w     81.00 160.00   0.50    2.00    --   96.98  50.00 -60.00  158
 46  \w    102.00 162.00   0.50    2.00    --   96.98 117.00-120.00  120
 47  \w     88.00 162.00   0.50    2.00    --   96.98  33.00  30.00  148
 48  \w     74.00 161.00   0.50    2.00    --   96.98  72.00 -38.28  174
 49  \w     82.00 161.00   0.50    2.00    --   96.98 152.00-168.00  158
 50  \w   -103.00 -15.00   0.50    0.50    --  -38.50 -73.00-100.23  176
 51  \w   -103.00 -15.00   0.50    0.50    --  -38.50 -73.00  23.30  176
 52  \w   -103.00 -15.00   0.50    0.50    --  -38.50 -74.00 133.77  176
 53  \w   -103.00 -15.00   0.50    0.50    --  -38.50 -73.00 166.35  176
 54  \w   -103.00 -15.00   0.50    0.50    --  -38.50 -74.00 -10.02  176
 55  \w   -103.00 -15.00   0.50    0.50    --  -38.50 -74.00 100.18  176
 56  \w   -103.00 -15.00   0.50    0.50    --  -38.50 -74.00  77.72  176
 57  \w   -103.00 -15.00   0.50    0.50    --  -38.50 -74.00 -58.05  176
 58  \w   -102.00 -17.00   0.50    0.50    --  -38.50 -67.00-140.49  170
 59  \w   -103.00 -16.00   0.50    0.50    --  -38.50 -72.00  49.43  174
 60  \w     19.00 107.00   0.50    0.50    --   42.60  73.00-163.67  176
 61  \w     19.00 116.00   0.50    0.50    --   42.60  11.00-150.00  194
 62  \w     21.00 107.00   0.50    0.50    --   42.60  69.00-125.69  172
 63  \w     22.00 106.00   0.50    0.50    --   42.60  65.00  60.00  168
 64  \w     22.00 106.00   0.50    0.50    --   42.60  65.00 150.00  168
 65  \w    -20.00  56.00   0.50    0.50    --   42.60 -43.00  90.00  152
 66  \w     20.00 107.00   0.50    0.50    --   42.60  74.00 -38.03  174
 67  \w     25.00 106.00   0.50    0.50    --   42.60  54.00 -90.00  162
 68  \w     22.00 106.00   0.50    0.50    --   42.60  65.00  30.00  168
 69  \w     21.00 107.00   0.50    0.50    --   42.60  70.00 -63.30  172
;
_diffrn_measurement_device 'four-circle diffractometer'
_diffrn_measurement_device_type 'SuperNova, Dual, Cu at home/near, HyPix3000'
_diffrn_measurement_method '\w scans'
_diffrn_radiation_type CuK\a
_diffrn_radiation_wavelength 1.54184
_diffrn_reflns_av_R_equivalents 0.0315
_diffrn_reflns_av_unetI/netI 0.0129
_diffrn_reflns_Laue_measured_fraction_full 1.000
_diffrn_reflns_Laue_measured_fraction_max 0.998
_diffrn_reflns_limit_h_max 21
_diffrn_reflns_limit_h_min -20
_diffrn_reflns_limit_k_max 10
_diffrn_reflns_limit_k_min -10
_diffrn_reflns_limit_l_max 27
_diffrn_reflns_limit_l_min -27
_diffrn_reflns_number 68323
_diffrn_reflns_point_group_measured_fraction_full 0.983
_diffrn_reflns_point_group_measured_fraction_max 0.978
_diffrn_reflns_theta_full 67.684
_diffrn_reflns_theta_max 69.856
_diffrn_reflns_theta_min 3.851
_exptl_absorpt_coefficient_mu 8.393
_exptl_absorpt_correction_T_max 1.00000
_exptl_absorpt_correction_T_min 0.47766
_exptl_absorpt_correction_type multi-scan
_exptl_absorpt_process_details
;
CrysAlisPro 1.171.40.53 (Rigaku Oxford Diffraction, 2019)
Empirical absorption correction using spherical harmonics,
 implemented in SCALE3 ABSPACK scaling algorithm.
;
_exptl_crystal_colour 'clear yellowish orange'
_exptl_crystal_colour_lustre clear
_exptl_crystal_colour_modifier yellowish
_exptl_crystal_colour_primary orange
_exptl_crystal_density_diffrn 1.599
_exptl_crystal_description irregular
_exptl_crystal_F_000 1680
_exptl_crystal_size_max 0.07
_exptl_crystal_size_mid 0.05
_exptl_crystal_size_min 0.03
_refine_diff_density_max 1.313
_refine_diff_density_min -0.768
_refine_diff_density_rms 0.062
_refine_ls_abs_structure_details
;
 Flack x determined using 2998 quotients [(I+)-(I-)]/[(I+)+(I-)]
 (Parsons, Flack and Wagner, Acta Cryst. B69 (2013) 249-259).
;
_refine_ls_abs_structure_Flack -0.028(3)
_refine_ls_extinction_coef 0.000092(15)
_refine_ls_extinction_expression Fc^*^=kFc[1+0.001xFc^2^\l^3^/sin(2\q)]^-1/4^
_refine_ls_extinction_method 'SHELXL-2018/3 (Sheldrick 2018)'
_refine_ls_goodness_of_fit_ref 1.037
_refine_ls_hydrogen_treatment constr
_refine_ls_matrix_type full
_refine_ls_number_parameters 445
_refine_ls_number_reflns 6486
_refine_ls_number_restraints 1
_refine_ls_restrained_S_all 1.037
_refine_ls_R_factor_all 0.0200
_refine_ls_R_factor_gt 0.0199
_refine_ls_shift/su_max 0.002
_refine_ls_shift/su_mean 0.000
_refine_ls_structure_factor_coef Fsqd
_refine_ls_weighting_details 'w=1/[\s^2^(Fo^2^)+(0.0284P)^2^+4.2423P] where P=(Fo^2^+2Fc^2^)/3'
_refine_ls_weighting_scheme calc
_refine_ls_wR_factor_gt 0.0514
_refine_ls_wR_factor_ref 0.0515
_reflns_Friedel_coverage 0.908
_reflns_Friedel_fraction_full 0.964
_reflns_Friedel_fraction_max 0.957
_reflns_number_gt 6437
_reflns_number_total 6486
_reflns_threshold_expression 'I > 2\s(I)'
_cod_data_source_file d3dt03766e2.cif
_cod_data_source_block 17
_cod_depositor_comments 'Adding full bibliography for 7715878--7715882.cif.'
_cod_database_code 7715879
_shelx_shelxl_version_number 2018/3
_shelx_space_group_comment
;
The symmetry employed for this shelxl refinement is uniquely defined
by the following loop, which should always be used as a source of
symmetry information in preference to the above space-group names.
They are only intended as comments.
;
_shelx_estimated_absorpt_t_max 0.787
_shelx_estimated_absorpt_t_min 0.591
_olex2_refinement_description
;
1. Fixed Uiso
 At 1.2 times of:
  All C(H) groups, All C(H,H) groups, All N(H) groups
 At 1.5 times of:
  All C(H,H,H) groups
2.a Secondary CH2 refined with riding coordinates:
 C37(H37A,H37B), C39(H39A,H39B)
2.b Aromatic/amide H refined with riding coordinates:
 N6(H6), N5(H5), C30(H30), C29(H29), C28(H28), C27(H27), C33(H33), C34(H34),
 C35(H35), C36(H36), C16(H16), C17(H17), C18(H18), C19(H19), C25(H25), C24(H24),
  C23(H23), C22(H22), C4(H4), C5(H5A), C6(H6A), C7(H7), C13(H13), C12(H12),
 C11(H11), C10(H10)
2.c Idealised Me refined as rotating group:
 C38(H38A,H38B,H38C), C40(H40A,H40B,H40C)
;
_olex2_submission_special_instructions 'No special instructions were received'
_oxdiff_exptl_absorpt_empirical_details
;
Empirical correction (ABSPACK) includes:
- Absorption correction using spherical harmonics
- Frame scaling
;

loop_
_space_group_symop_operation_xyz
'x, y, z'
'-x, -y, z+1/2'
'x+1/2, -y, z'
'-x+1/2, y, z+1/2'

loop_
_atom_site_label
_atom_site_type_symbol
_atom_site_fract_x
_atom_site_fract_y
_atom_site_fract_z
_atom_site_U_iso_or_equiv
_atom_site_adp_type
_atom_site_occupancy
_atom_site_site_symmetry_order
_atom_site_calc_flag
_atom_site_refinement_flags_posn
_atom_site_refinement_flags_adp
_atom_site_refinement_flags_occupancy
_atom_site_disorder_assembly
_atom_site_disorder_group
Ir1 Ir 0.41325(2) 0.32933(2) 0.55232(2) 0.02248(7) Uani 1 1 d . . . . .
N4 N 0.48793(17) 0.5208(4) 0.5546(3) 0.0251(7) Uani 1 1 d . . . . .
N3 N 0.5027(2) 0.2628(5) 0.49490(17) 0.0250(8) Uani 1 1 d . . . . .
N2 N 0.3555(2) 0.3938(5) 0.47864(18) 0.0241(9) Uani 1 1 d . . . . .
N6 N 0.2692(3) 0.3411(6) 0.4117(2) 0.0329(12) Uani 1 1 d . . . . .
H6 H 0.234272 0.290613 0.392128 0.040 Uiso 1 1 calc R U . . .
N1 N 0.4558(2) 0.2555(4) 0.63058(17) 0.0259(8) Uani 1 1 d . . . . .
N5 N 0.4385(3) 0.2158(6) 0.7250(2) 0.0380(10) Uani 1 1 d . . . . .
H5 H 0.417046 0.216653 0.759657 0.046 Uiso 1 1 calc R U . . .
C31 C 0.5459(3) 0.5188(6) 0.5153(2) 0.0280(10) Uani 1 1 d . . . . .
C30 C 0.5957(3) 0.6422(7) 0.5111(3) 0.0370(12) Uani 1 1 d . . . . .
H30 H 0.634853 0.641391 0.482666 0.044 Uiso 1 1 calc R U . . .
C29 C 0.5880(3) 0.7665(6) 0.5486(5) 0.0466(14) Uani 1 1 d . . . . .
H29 H 0.622203 0.851099 0.546647 0.056 Uiso 1 1 calc R U . . .
C28 C 0.5303(3) 0.7657(7) 0.5885(3) 0.0454(15) Uani 1 1 d . . . . .
H28 H 0.524147 0.849380 0.614797 0.055 Uiso 1 1 calc R U . . .
C27 C 0.4812(3) 0.6420(6) 0.5900(3) 0.0353(12) Uani 1 1 d . . . . .
H27 H 0.440884 0.643208 0.617442 0.042 Uiso 1 1 calc R U . . .
C32 C 0.5515(3) 0.3769(6) 0.4798(2) 0.0280(10) Uani 1 1 d . . . . .
C33 C 0.6029(3) 0.3566(7) 0.4350(3) 0.0391(13) Uani 1 1 d . . . . .
H33 H 0.636252 0.437937 0.424199 0.047 Uiso 1 1 calc R U . . .
C34 C 0.6052(3) 0.2184(8) 0.4063(3) 0.0435(14) Uani 1 1 d . . . . .
H34 H 0.640123 0.203297 0.375273 0.052 Uiso 1 1 calc R U . . .
C35 C 0.5565(3) 0.1000(7) 0.4225(2) 0.0403(13) Uani 1 1 d . . . . .
H35 H 0.558281 0.002572 0.403567 0.048 Uiso 1 1 calc R U . . .
C36 C 0.5058(3) 0.1271(7) 0.4666(3) 0.0332(12) Uani 1 1 d . . . . .
H36 H 0.471754 0.047212 0.477547 0.040 Uiso 1 1 calc R U . . .
C2 C 0.3470(3) 0.1394(5) 0.5405(2) 0.0284(13) Uani 1 1 d . . . . .
C15 C 0.2984(3) 0.1463(6) 0.4915(2) 0.0283(10) Uani 1 1 d . . . . .
C16 C 0.2498(3) 0.0272(6) 0.4765(2) 0.0350(11) Uani 1 1 d . . . . .
H16 H 0.217728 0.035803 0.443411 0.042 Uiso 1 1 calc R U . . .
C17 C 0.2488(3) -0.1055(6) 0.5109(3) 0.0398(12) Uani 1 1 d . . . . .
H17 H 0.215811 -0.188419 0.501402 0.048 Uiso 1 1 calc R U . . .
C18 C 0.2967(3) -0.1162(5) 0.5593(3) 0.0365(12) Uani 1 1 d . . . . .
H18 H 0.296062 -0.206434 0.582853 0.044 Uiso 1 1 calc R U . . .
C19 C 0.3453(3) 0.0052(6) 0.5731(2) 0.0329(12) Uani 1 1 d . . . . .
H19 H 0.378013 -0.004370 0.605773 0.039 Uiso 1 1 calc R U . . .
C20 C 0.3061(3) 0.2906(6) 0.4593(2) 0.0272(10) Uani 1 1 d . . . . .
C21 C 0.3517(3) 0.5216(6) 0.4416(2) 0.0266(10) Uani 1 1 d . . . . .
C26 C 0.2967(3) 0.4881(7) 0.3991(2) 0.0314(11) Uani 1 1 d . . . . .
C25 C 0.2785(3) 0.5918(7) 0.3552(2) 0.0389(12) Uani 1 1 d . . . . .
H25 H 0.241531 0.568617 0.326474 0.047 Uiso 1 1 calc R U . . .
C24 C 0.3174(3) 0.7316(8) 0.3555(3) 0.0442(14) Uani 1 1 d . . . . .
H24 H 0.306392 0.806235 0.326416 0.053 Uiso 1 1 calc R U . . .
C23 C 0.3716(4) 0.7645(8) 0.3972(3) 0.0418(14) Uani 1 1 d . . . . .
H23 H 0.396924 0.861193 0.395669 0.050 Uiso 1 1 calc R U . . .
C22 C 0.3902(3) 0.6613(6) 0.4410(3) 0.0333(12) Uani 1 1 d . . . . .
H22 H 0.427538 0.685165 0.469395 0.040 Uiso 1 1 calc R U . . .
C1 C 0.3289(3) 0.4006(6) 0.6068(2) 0.0261(10) Uani 1 1 d . . . . .
C3 C 0.3381(3) 0.3548(6) 0.6659(3) 0.0331(11) Uani 1 1 d . . . . .
C4 C 0.2838(4) 0.3848(9) 0.7081(3) 0.0409(15) Uani 1 1 d . . . . .
H4 H 0.291385 0.352031 0.747147 0.049 Uiso 1 1 calc R U . . .
C5 C 0.2183(4) 0.4631(8) 0.6927(3) 0.0485(15) Uani 1 1 d . . . . .
H5A H 0.180786 0.485254 0.721134 0.058 Uiso 1 1 calc R U . . .
C6 C 0.2082(3) 0.5086(7) 0.6355(3) 0.0409(13) Uani 1 1 d . . . . .
H6A H 0.163063 0.561536 0.624941 0.049 Uiso 1 1 calc R U . . .
C7 C 0.2626(3) 0.4787(6) 0.5930(2) 0.0322(11) Uani 1 1 d . . . . .
H7 H 0.254178 0.512049 0.554130 0.039 Uiso 1 1 calc R U . . .
C8 C 0.4091(3) 0.2759(7) 0.6763(2) 0.0312(11) Uani 1 1 d . . . . .
C9 C 0.5191(3) 0.1793(5) 0.6518(3) 0.0265(12) Uani 1 1 d . . . . .
C14 C 0.5078(3) 0.1528(6) 0.7118(2) 0.0342(11) Uani 1 1 d . . . . .
C13 C 0.5608(4) 0.0725(7) 0.7452(3) 0.0443(14) Uani 1 1 d . . . . .
H13 H 0.552494 0.052082 0.785373 0.053 Uiso 1 1 calc R U . . .
C12 C 0.6255(3) 0.0242(8) 0.7173(3) 0.0454(14) Uani 1 1 d . . . . .
H12 H 0.662589 -0.031453 0.738707 0.055 Uiso 1 1 calc R U . . .
C11 C 0.6383(3) 0.0545(7) 0.6588(3) 0.0371(12) Uani 1 1 d . . . . .
H11 H 0.684473 0.021140 0.641612 0.045 Uiso 1 1 calc R U . . .
C10 C 0.5860(3) 0.1316(6) 0.6246(2) 0.0290(11) Uani 1 1 d . . . . .
H10 H 0.595178 0.151177 0.584504 0.035 Uiso 1 1 calc R U . . .
Cl1 Cl 0.62438(11) 0.7654(2) 0.35161(7) 0.0685(6) Uani 1 1 d . . . . .
O1 O 0.5751(5) 0.2835(10) 0.2689(4) 0.101(2) Uani 1 1 d . . . . .
C37 C 0.6070(6) 0.2089(12) 0.2204(5) 0.071(3) Uani 1 1 d . . . . .
H37A H 0.570204 0.133898 0.204218 0.086 Uiso 1 1 calc R U . . .
H37B H 0.618704 0.285742 0.189751 0.086 Uiso 1 1 calc R U . . .
C38 C 0.6731(5) 0.1322(13) 0.2368(4) 0.090(3) Uani 1 1 d . . . . .
H38A H 0.691928 0.071036 0.203886 0.135 Uiso 1 1 calc R U . . .
H38B H 0.662266 0.063700 0.269705 0.135 Uiso 1 1 calc R U . . .
H38C H 0.711588 0.207930 0.248206 0.135 Uiso 1 1 calc R U . . .
C39 C 0.5068(7) 0.3676(16) 0.2555(6) 0.116(4) Uani 1 1 d . . . . .
H39A H 0.518910 0.451877 0.227890 0.139 Uiso 1 1 calc R U . . .
H39B H 0.470328 0.297378 0.236263 0.139 Uiso 1 1 calc R U . . .
C40 C 0.4725(7) 0.4318(15) 0.3063(5) 0.113(4) Uani 1 1 d . . . . .
H40A H 0.439580 0.518040 0.295131 0.169 Uiso 1 1 calc R U . . .
H40B H 0.511993 0.469101 0.332833 0.169 Uiso 1 1 calc R U . . .
H40C H 0.442238 0.352396 0.325962 0.169 Uiso 1 1 calc R U . . .

loop_
_atom_site_aniso_label
_atom_site_aniso_U_11
_atom_site_aniso_U_22
_atom_site_aniso_U_33
_atom_site_aniso_U_23
_atom_site_aniso_U_13
_atom_site_aniso_U_12
Ir1 0.02408(10) 0.02121(9) 0.02215(10) -0.00169(12) 0.00240(14) -0.00112(5)
N4 0.0247(14) 0.0240(15) 0.0265(17) 0.000(2) -0.002(3) -0.0008(12)
N3 0.025(2) 0.028(2) 0.022(2) -0.0023(16) 0.0041(16) 0.0042(16)
N2 0.024(2) 0.025(2) 0.023(2) -0.0005(17) 0.0031(16) 0.0006(17)
N6 0.031(3) 0.042(3) 0.025(3) 0.0000(18) -0.001(2) -0.0112(19)
N1 0.029(2) 0.0254(19) 0.023(2) -0.0033(16) 0.0004(16) 0.0004(16)
N5 0.041(2) 0.051(3) 0.023(2) 0.003(2) 0.005(2) 0.010(2)
C31 0.024(2) 0.029(2) 0.031(3) 0.004(2) -0.0005(19) 0.0004(19)
C30 0.029(3) 0.039(3) 0.044(3) 0.000(3) 0.004(2) -0.007(2)
C29 0.037(2) 0.034(2) 0.069(4) 0.004(5) 0.008(4) -0.0114(18)
C28 0.042(3) 0.033(3) 0.062(4) -0.016(3) 0.009(3) -0.010(2)
C27 0.035(3) 0.030(2) 0.042(3) -0.011(2) 0.002(2) -0.004(2)
C32 0.026(2) 0.032(2) 0.026(3) 0.001(2) -0.0014(19) 0.003(2)
C33 0.035(3) 0.049(3) 0.033(3) 0.001(3) 0.006(2) 0.001(3)
C34 0.038(3) 0.058(4) 0.034(3) -0.008(3) 0.009(3) 0.008(3)
C35 0.041(3) 0.046(3) 0.034(3) -0.013(2) -0.001(2) 0.011(3)
C36 0.035(3) 0.035(3) 0.029(3) -0.006(2) -0.003(2) 0.003(3)
C2 0.027(2) 0.025(2) 0.034(4) -0.0016(19) 0.0051(19) 0.0002(17)
C15 0.028(2) 0.027(2) 0.030(3) -0.005(2) 0.005(2) -0.0018(19)
C16 0.030(2) 0.038(3) 0.036(3) -0.004(2) 0.001(2) -0.005(2)
C17 0.038(3) 0.032(3) 0.050(3) -0.005(2) 0.007(3) -0.013(2)
C18 0.040(2) 0.028(2) 0.041(3) -0.001(3) 0.007(3) -0.0049(18)
C19 0.037(3) 0.028(2) 0.034(3) -0.0006(18) 0.0003(19) -0.002(2)
C20 0.026(2) 0.030(2) 0.026(3) 0.000(2) 0.003(2) 0.004(2)
C21 0.025(2) 0.032(2) 0.022(2) 0.0015(19) 0.0033(18) 0.0029(19)
C26 0.029(2) 0.040(3) 0.025(3) 0.004(2) 0.0026(19) -0.002(2)
C25 0.034(3) 0.055(3) 0.027(3) 0.008(2) -0.001(2) -0.003(2)
C24 0.046(3) 0.050(3) 0.036(3) 0.016(3) 0.002(3) 0.005(3)
C23 0.048(3) 0.038(3) 0.040(3) 0.008(3) 0.006(3) -0.008(3)
C22 0.034(3) 0.034(3) 0.032(3) 0.004(2) 0.002(2) -0.001(2)
C1 0.028(3) 0.025(2) 0.026(3) -0.003(2) 0.004(2) -0.002(2)
C3 0.038(3) 0.031(2) 0.030(3) 0.000(2) 0.007(2) 0.003(2)
C4 0.039(3) 0.053(4) 0.030(3) -0.002(3) 0.011(3) 0.012(3)
C5 0.046(3) 0.060(4) 0.040(3) -0.001(3) 0.017(3) 0.015(3)
C6 0.033(3) 0.042(3) 0.048(3) -0.006(3) 0.002(2) 0.011(2)
C7 0.032(3) 0.029(2) 0.035(3) -0.004(2) 0.002(2) 0.002(2)
C8 0.033(3) 0.036(3) 0.025(3) -0.001(2) 0.0052(19) 0.001(2)
C9 0.026(3) 0.024(3) 0.029(3) -0.0031(19) -0.004(2) -0.0019(19)
C14 0.036(3) 0.039(3) 0.028(3) -0.003(2) 0.001(2) -0.001(2)
C13 0.047(3) 0.059(4) 0.026(3) 0.002(3) -0.007(2) 0.004(3)
C12 0.040(3) 0.057(4) 0.040(3) -0.002(3) -0.013(3) 0.003(3)
C11 0.027(2) 0.043(3) 0.042(3) -0.006(2) -0.004(2) -0.002(2)
C10 0.026(3) 0.028(2) 0.033(3) -0.006(2) -0.0005(19) -0.0015(18)
Cl1 0.0756(12) 0.0920(13) 0.0378(9) -0.0231(9) -0.0223(8) 0.0485(11)
O1 0.113(6) 0.104(5) 0.086(5) -0.011(4) -0.016(4) 0.030(4)
C37 0.072(6) 0.072(6) 0.071(7) -0.007(5) -0.009(5) 0.008(5)
C38 0.057(5) 0.125(8) 0.089(7) -0.062(6) 0.005(5) -0.013(5)
C39 0.114(10) 0.115(8) 0.119(10) 0.006(8) -0.037(8) 0.019(8)
C40 0.106(9) 0.139(10) 0.093(7) -0.037(8) -0.019(7) 0.057(7)

loop_
_atom_type_symbol
_atom_type_description
_atom_type_scat_dispersion_real
_atom_type_scat_dispersion_imag
_atom_type_scat_source
C C 0.0181 0.0091 'International Tables Vol C Tables 4.2.6.8 and 6.1.1.4'
H H 0.0000 0.0000 'International Tables Vol C Tables 4.2.6.8 and 6.1.1.4'
Cl Cl 0.3639 0.7018 'International Tables Vol C Tables 4.2.6.8 and 6.1.1.4'
Ir Ir -4.7710 6.5667 'International Tables Vol C Tables 4.2.6.8 and 6.1.1.4'
N N 0.0311 0.0180 'International Tables Vol C Tables 4.2.6.8 and 6.1.1.4'
O O 0.0492 0.0322 'International Tables Vol C Tables 4.2.6.8 and 6.1.1.4'

loop_
_geom_angle_atom_site_label_1
_geom_angle_atom_site_label_2
_geom_angle_atom_site_label_3
_geom_angle
_geom_angle_site_symmetry_1
_geom_angle_site_symmetry_3
_geom_angle_publ_flag
N4 Ir1 N3 76.53(18) . . ?
N2 Ir1 N4 96.7(2) . . ?
N2 Ir1 N3 86.06(16) . . ?
N1 Ir1 N4 89.7(2) . . ?
N1 Ir1 N3 100.73(17) . . ?
N1 Ir1 N2 171.65(16) . . ?
C2 Ir1 N4 173.0(2) . . ?
C2 Ir1 N3 97.09(17) . . ?
C2 Ir1 N2 79.90(18) . . ?
C2 Ir1 N1 94.33(18) . . ?
C2 Ir1 C1 84.72(19) . . ?
C1 Ir1 N4 101.6(2) . . ?
C1 Ir1 N3 178.04(18) . . ?
C1 Ir1 N2 93.5(2) . . ?
C1 Ir1 N1 79.86(19) . . ?
C31 N4 Ir1 116.2(4) . . ?
C27 N4 Ir1 125.2(4) . . ?
C27 N4 C31 118.7(4) . . ?
C32 N3 Ir1 115.5(3) . . ?
C36 N3 Ir1 124.4(4) . . ?
C36 N3 C32 119.2(5) . . ?
C20 N2 Ir1 114.8(3) . . ?
C20 N2 C21 107.4(4) . . ?
C21 N2 Ir1 137.8(3) . . ?
C20 N6 H6 126.3 . . ?
C20 N6 C26 107.4(5) . . ?
C26 N6 H6 126.3 . . ?
C8 N1 Ir1 114.7(3) . . ?
C8 N1 C9 106.4(4) . . ?
C9 N1 Ir1 138.7(4) . . ?
C8 N5 H5 125.9 . . ?
C8 N5 C14 108.3(4) . . ?
C14 N5 H5 125.9 . . ?
N4 C31 C30 120.8(5) . . ?
N4 C31 C32 115.2(4) . . ?
C30 C31 C32 124.0(5) . . ?
C31 C30 H30 120.2 . . ?
C29 C30 C31 119.5(5) . . ?
C29 C30 H30 120.2 . . ?
C30 C29 H29 120.5 . . ?
C28 C29 C30 119.0(5) . . ?
C28 C29 H29 120.5 . . ?
C29 C28 H28 120.4 . . ?
C29 C28 C27 119.3(6) . . ?
C27 C28 H28 120.4 . . ?
N4 C27 C28 122.7(5) . . ?
N4 C27 H27 118.6 . . ?
C28 C27 H27 118.6 . . ?
N3 C32 C31 115.0(4) . . ?
N3 C32 C33 120.9(5) . . ?
C33 C32 C31 124.1(5) . . ?
C32 C33 H33 120.4 . . ?
C34 C33 C32 119.3(6) . . ?
C34 C33 H33 120.4 . . ?
C33 C34 H34 120.0 . . ?
C33 C34 C35 119.9(5) . . ?
C35 C34 H34 120.0 . . ?
C34 C35 H35 120.8 . . ?
C36 C35 C34 118.4(6) . . ?
C36 C35 H35 120.8 . . ?
N3 C36 C35 122.2(6) . . ?
N3 C36 H36 118.9 . . ?
C35 C36 H36 118.9 . . ?
C15 C2 Ir1 114.8(3) . . ?
C19 C2 Ir1 128.2(4) . . ?
C19 C2 C15 116.9(4) . . ?
C2 C15 C20 112.5(4) . . ?
C16 C15 C2 122.8(5) . . ?
C16 C15 C20 124.7(5) . . ?
C15 C16 H16 120.6 . . ?
C15 C16 C17 118.7(5) . . ?
C17 C16 H16 120.6 . . ?
C16 C17 H17 120.1 . . ?
C16 C17 C18 119.8(5) . . ?
C18 C17 H17 120.1 . . ?
C17 C18 H18 119.9 . . ?
C19 C18 C17 120.1(5) . . ?
C19 C18 H18 119.9 . . ?
C2 C19 C18 121.7(5) . . ?
C2 C19 H19 119.2 . . ?
C18 C19 H19 119.2 . . ?
N2 C20 N6 111.7(5) . . ?
N2 C20 C15 118.0(5) . . ?
N6 C20 C15 130.2(5) . . ?
N2 C21 C26 107.0(4) . . ?
C22 C21 N2 132.3(5) . . ?
C22 C21 C26 120.7(5) . . ?
N6 C26 C21 106.5(5) . . ?
C25 C26 N6 131.5(5) . . ?
C25 C26 C21 122.0(5) . . ?
C26 C25 H25 121.8 . . ?
C26 C25 C24 116.5(5) . . ?
C24 C25 H25 121.8 . . ?
C25 C24 H24 119.2 . . ?
C23 C24 C25 121.6(5) . . ?
C23 C24 H24 119.2 . . ?
C24 C23 H23 118.9 . . ?
C24 C23 C22 122.2(6) . . ?
C22 C23 H23 118.9 . . ?
C21 C22 H22 121.5 . . ?
C23 C22 C21 117.0(6) . . ?
C23 C22 H22 121.5 . . ?
C3 C1 Ir1 114.7(4) . . ?
C7 C1 Ir1 128.5(4) . . ?
C7 C1 C3 116.7(5) . . ?
C1 C3 C8 112.8(5) . . ?
C4 C3 C1 122.4(5) . . ?
C4 C3 C8 124.8(5) . . ?
C3 C4 H4 120.4 . . ?
C5 C4 C3 119.3(6) . . ?
C5 C4 H4 120.4 . . ?
C4 C5 H5A 120.3 . . ?
C6 C5 C4 119.4(5) . . ?
C6 C5 H5A 120.3 . . ?
C5 C6 H6A 119.2 . . ?
C5 C6 C7 121.5(5) . . ?
C7 C6 H6A 119.2 . . ?
C1 C7 C6 120.8(5) . . ?
C1 C7 H7 119.6 . . ?
C6 C7 H7 119.6 . . ?
N1 C8 C3 117.6(5) . . ?
N5 C8 N1 111.3(4) . . ?
N5 C8 C3 131.1(5) . . ?
N1 C9 C14 107.8(5) . . ?
N1 C9 C10 131.7(5) . . ?
C10 C9 C14 120.5(5) . . ?
N5 C14 C9 106.1(5) . . ?
N5 C14 C13 132.3(5) . . ?
C13 C14 C9 121.6(5) . . ?
C14 C13 H13 121.6 . . ?
C12 C13 C14 116.8(5) . . ?
C12 C13 H13 121.6 . . ?
C13 C12 H12 119.0 . . ?
C13 C12 C11 122.0(5) . . ?
C11 C12 H12 119.0 . . ?
C12 C11 H11 118.9 . . ?
C10 C11 C12 122.2(5) . . ?
C10 C11 H11 118.9 . . ?
C9 C10 H10 121.5 . . ?
C11 C10 C9 116.9(5) . . ?
C11 C10 H10 121.5 . . ?
C37 O1 C39 113.5(9) . . ?
O1 C37 H37A 109.7 . . ?
O1 C37 H37B 109.7 . . ?
H37A C37 H37B 108.2 . . ?
C38 C37 O1 109.9(8) . . ?
C38 C37 H37A 109.7 . . ?
C38 C37 H37B 109.7 . . ?
C37 C38 H38A 109.5 . . ?
C37 C38 H38B 109.5 . . ?
C37 C38 H38C 109.5 . . ?
H38A C38 H38B 109.5 . . ?
H38A C38 H38C 109.5 . . ?
H38B C38 H38C 109.5 . . ?
O1 C39 H39A 109.2 . . ?
O1 C39 H39B 109.2 . . ?
H39A C39 H39B 107.9 . . ?
C40 C39 O1 112.2(10) . . ?
C40 C39 H39A 109.2 . . ?
C40 C39 H39B 109.2 . . ?
C39 C40 H40A 109.5 . . ?
C39 C40 H40B 109.5 . . ?
C39 C40 H40C 109.5 . . ?
H40A C40 H40B 109.5 . . ?
H40A C40 H40C 109.5 . . ?
H40B C40 H40C 109.5 . . ?

loop_
_geom_bond_atom_site_label_1
_geom_bond_atom_site_label_2
_geom_bond_distance
_geom_bond_site_symmetry_2
_geom_bond_publ_flag
Ir1 N4 2.119(3) . ?
Ir1 N3 2.135(4) . ?
Ir1 N2 2.052(4) . ?
Ir1 N1 2.050(4) . ?
Ir1 C2 2.036(5) . ?
Ir1 C1 2.040(5) . ?
N4 C31 1.364(7) . ?
N4 C27 1.334(7) . ?
N3 C32 1.357(7) . ?
N3 C36 1.343(7) . ?
N2 C20 1.325(7) . ?
N2 C21 1.397(6) . ?
N6 H6 0.8800 . ?
N6 C20 1.345(7) . ?
N6 C26 1.392(7) . ?
N1 C8 1.346(6) . ?
N1 C9 1.386(7) . ?
N5 H5 0.8800 . ?
N5 C8 1.339(7) . ?
N5 C14 1.374(7) . ?
C31 C30 1.386(7) . ?
C31 C32 1.478(7) . ?
C30 H30 0.9500 . ?
C30 C29 1.386(11) . ?
C29 H29 0.9500 . ?
C29 C28 1.370(11) . ?
C28 H28 0.9500 . ?
C28 C27 1.377(8) . ?
C27 H27 0.9500 . ?
C32 C33 1.383(8) . ?
C33 H33 0.9500 . ?
C33 C34 1.367(9) . ?
C34 H34 0.9500 . ?
C34 C35 1.389(10) . ?
C35 H35 0.9500 . ?
C35 C36 1.371(8) . ?
C36 H36 0.9500 . ?
C2 C15 1.415(7) . ?
C2 C19 1.384(7) . ?
C15 C16 1.385(7) . ?
C15 C20 1.458(7) . ?
C16 H16 0.9500 . ?
C16 C17 1.394(8) . ?
C17 H17 0.9500 . ?
C17 C18 1.400(9) . ?
C18 H18 0.9500 . ?
C18 C19 1.393(7) . ?
C19 H19 0.9500 . ?
C21 C26 1.406(7) . ?
C21 C22 1.387(7) . ?
C26 C25 1.387(8) . ?
C25 H25 0.9500 . ?
C25 C24 1.391(9) . ?
C24 H24 0.9500 . ?
C24 C23 1.381(10) . ?
C23 H23 0.9500 . ?
C23 C22 1.386(9) . ?
C22 H22 0.9500 . ?
C1 C3 1.421(8) . ?
C1 C7 1.389(7) . ?
C3 C4 1.388(8) . ?
C3 C8 1.447(8) . ?
C4 H4 0.9500 . ?
C4 C5 1.384(9) . ?
C5 H5A 0.9500 . ?
C5 C6 1.382(9) . ?
C6 H6A 0.9500 . ?
C6 C7 1.392(7) . ?
C7 H7 0.9500 . ?
C9 C14 1.411(8) . ?
C9 C10 1.397(8) . ?
C14 C13 1.395(8) . ?
C13 H13 0.9500 . ?
C13 C12 1.375(9) . ?
C12 H12 0.9500 . ?
C12 C11 1.387(9) . ?
C11 H11 0.9500 . ?
C11 C10 1.382(8) . ?
C10 H10 0.9500 . ?
O1 C37 1.405(12) . ?
O1 C39 1.441(13) . ?
C37 H37A 0.9900 . ?
C37 H37B 0.9900 . ?
C37 C38 1.394(13) . ?
C38 H38A 0.9800 . ?
C38 H38B 0.9800 . ?
C38 H38C 0.9800 . ?
C39 H39A 0.9900 . ?
C39 H39B 0.9900 . ?
C39 C40 1.427(16) . ?
C40 H40A 0.9800 . ?
C40 H40B 0.9800 . ?
C40 H40C 0.9800 . ?

loop_
_geom_torsion_atom_site_label_1
_geom_torsion_atom_site_label_2
_geom_torsion_atom_site_label_3
_geom_torsion_atom_site_label_4
_geom_torsion
_geom_torsion_site_symmetry_1
_geom_torsion_site_symmetry_2
_geom_torsion_site_symmetry_3
_geom_torsion_site_symmetry_4
_geom_torsion_publ_flag
Ir1 N4 C31 C30 176.6(4) . . . . ?
Ir1 N4 C31 C32 -4.5(6) . . . . ?
Ir1 N4 C27 C28 -178.1(5) . . . . ?
Ir1 N3 C32 C31 13.2(5) . . . . ?
Ir1 N3 C32 C33 -167.9(4) . . . . ?
Ir1 N3 C36 C35 168.0(4) . . . . ?
Ir1 N2 C20 N6 178.8(4) . . . . ?
Ir1 N2 C20 C15 -0.2(6) . . . . ?
Ir1 N2 C21 C26 -178.3(4) . . . . ?
Ir1 N2 C21 C22 1.4(9) . . . . ?
Ir1 N1 C8 N5 175.9(4) . . . . ?
Ir1 N1 C8 C3 -3.9(6) . . . . ?
Ir1 N1 C9 C14 -174.3(4) . . . . ?
Ir1 N1 C9 C10 6.4(9) . . . . ?
Ir1 C2 C15 C16 179.6(4) . . . . ?
Ir1 C2 C15 C20 -0.1(5) . . . . ?
Ir1 C2 C19 C18 -179.6(4) . . . . ?
Ir1 C1 C3 C4 -175.8(5) . . . . ?
Ir1 C1 C3 C8 4.4(6) . . . . ?
Ir1 C1 C7 C6 175.2(4) . . . . ?
N4 C31 C30 C29 2.2(9) . . . . ?
N4 C31 C32 N3 -5.8(7) . . . . ?
N4 C31 C32 C33 175.3(5) . . . . ?
N3 C32 C33 C34 -1.3(9) . . . . ?
N2 C21 C26 N6 -0.3(6) . . . . ?
N2 C21 C26 C25 179.9(5) . . . . ?
N2 C21 C22 C23 -179.6(5) . . . . ?
N6 C26 C25 C24 179.8(6) . . . . ?
N1 C9 C14 N5 -0.8(6) . . . . ?
N1 C9 C14 C13 177.5(5) . . . . ?
N1 C9 C10 C11 -178.9(5) . . . . ?
N5 C14 C13 C12 179.7(6) . . . . ?
C31 N4 C27 C28 0.2(9) . . . . ?
C31 C30 C29 C28 -1.1(12) . . . . ?
C31 C32 C33 C34 177.6(5) . . . . ?
C30 C31 C32 N3 173.0(5) . . . . ?
C30 C31 C32 C33 -5.9(8) . . . . ?
C30 C29 C28 C27 -0.5(12) . . . . ?
C29 C28 C27 N4 0.9(11) . . . . ?
C27 N4 C31 C30 -1.8(8) . . . . ?
C27 N4 C31 C32 177.1(5) . . . . ?
C32 N3 C36 C35 -0.5(8) . . . . ?
C32 C31 C30 C29 -176.5(6) . . . . ?
C32 C33 C34 C35 -0.3(9) . . . . ?
C33 C34 C35 C36 1.4(9) . . . . ?
C34 C35 C36 N3 -1.0(9) . . . . ?
C36 N3 C32 C31 -177.2(5) . . . . ?
C36 N3 C32 C33 1.7(8) . . . . ?
C2 C15 C16 C17 -0.3(8) . . . . ?
C2 C15 C20 N2 0.2(6) . . . . ?
C2 C15 C20 N6 -178.6(5) . . . . ?
C15 C2 C19 C18 -1.5(8) . . . . ?
C15 C16 C17 C18 -0.2(8) . . . . ?
C16 C15 C20 N2 -179.5(5) . . . . ?
C16 C15 C20 N6 1.7(9) . . . . ?
C16 C17 C18 C19 -0.1(8) . . . . ?
C17 C18 C19 C2 1.0(9) . . . . ?
C19 C2 C15 C16 1.2(7) . . . . ?
C19 C2 C15 C20 -178.5(4) . . . . ?
C20 N2 C21 C26 0.2(5) . . . . ?
C20 N2 C21 C22 180.0(5) . . . . ?
C20 N6 C26 C21 0.2(6) . . . . ?
C20 N6 C26 C25 -179.9(6) . . . . ?
C20 C15 C16 C17 179.3(5) . . . . ?
C21 N2 C20 N6 -0.1(6) . . . . ?
C21 N2 C20 C15 -179.1(4) . . . . ?
C21 C26 C25 C24 -0.4(8) . . . . ?
C26 N6 C20 N2 -0.1(6) . . . . ?
C26 N6 C20 C15 178.8(5) . . . . ?
C26 C21 C22 C23 0.1(8) . . . . ?
C26 C25 C24 C23 0.5(9) . . . . ?
C25 C24 C23 C22 -0.3(10) . . . . ?
C24 C23 C22 C21 0.0(9) . . . . ?
C22 C21 C26 N6 179.9(5) . . . . ?
C22 C21 C26 C25 0.1(8) . . . . ?
C1 C3 C4 C5 -0.5(10) . . . . ?
C1 C3 C8 N1 -0.3(7) . . . . ?
C1 C3 C8 N5 179.9(6) . . . . ?
C3 C1 C7 C6 -0.4(8) . . . . ?
C3 C4 C5 C6 0.5(11) . . . . ?
C4 C3 C8 N1 179.9(6) . . . . ?
C4 C3 C8 N5 0.2(11) . . . . ?
C4 C5 C6 C7 -0.5(10) . . . . ?
C5 C6 C7 C1 0.5(9) . . . . ?
C7 C1 C3 C4 0.4(9) . . . . ?
C7 C1 C3 C8 -179.4(5) . . . . ?
C8 N1 C9 C14 0.9(6) . . . . ?
C8 N1 C9 C10 -178.4(5) . . . . ?
C8 N5 C14 C9 0.4(6) . . . . ?
C8 N5 C14 C13 -177.7(6) . . . . ?
C8 C3 C4 C5 179.3(6) . . . . ?
C9 N1 C8 N5 -0.7(6) . . . . ?
C9 N1 C8 C3 179.6(5) . . . . ?
C9 C14 C13 C12 1.8(9) . . . . ?
C14 N5 C8 N1 0.1(7) . . . . ?
C14 N5 C8 C3 179.9(6) . . . . ?
C14 C9 C10 C11 1.9(7) . . . . ?
C14 C13 C12 C11 0.5(10) . . . . ?
C13 C12 C11 C10 -1.6(10) . . . . ?
C12 C11 C10 C9 0.4(8) . . . . ?
C10 C9 C14 N5 178.6(5) . . . . ?
C10 C9 C14 C13 -3.0(8) . . . . ?
C37 O1 C39 C40 175.3(11) . . . . ?
C39 O1 C37 C38 179.2(10) . . . . ?
